data_7251732
loop_
_publ_author_name
'Gim, Joardar'
'Kowser, Zannatul'
'Debnath, Dipa'
'Prieety, Redika Sarmin'
'Jahan, Miss Tasnim'
'Waddell, Paul G.'
'Khatun, Most Tahera'
'Munni, Sahara Khatun'
'Khan, Md Rashed'
'Islam, Rashedul'

_publ_section_title
;
 Selective detection of Cu<sup>2+</sup> in aqueous medium using an acid
 hydrazide-based chemosensor: experimental and DFT/TDDFT studies.
;
_journal_issue 5
_journal_name_full 'RSC advances'
_journal_page_first 4473
_journal_page_last 4485
_journal_paper_doi 10.1039/d5ra06131h
_journal_volume 16
_journal_year 2026
_chemical_formula_moiety 'C13 H11 N3 O2'
_chemical_formula_sum 'C13 H11 N3 O2'
_chemical_formula_weight 241.25
_space_group_crystal_system orthorhombic
_space_group_IT_number 61
_space_group_name_Hall '-P 2ac 2ab'
_space_group_name_H-M_alt 'P b c a'
_atom_sites_solution_hydrogens mixed
_atom_sites_solution_primary dual
_audit_creation_date 2025-12-11
_audit_creation_method
;
Olex2 1.5-ac5-023
(compiled 2022.04.12 svn.rca3783a0 for Rigaku Oxford Diffraction, GUI svn.r6498)
;
_audit_update_record
;
2025-12-12 deposited with the CCDC.	2026-01-12 downloaded from the CCDC.
;
_cell_angle_alpha 90
_cell_angle_beta 90
_cell_angle_gamma 90
_cell_formula_units_Z 8
_cell_length_a 11.9663(2)
_cell_length_b 7.50140(10)
_cell_length_c 25.5657(4)
_cell_measurement_reflns_used 7805
_cell_measurement_temperature 150.0(2)
_cell_measurement_theta_max 76.7230
_cell_measurement_theta_min 3.4750
_cell_volume 2294.88(6)
_computing_cell_refinement 'CrysAlisPro 1.171.44.128a (Rigaku OD, 2025)'
_computing_data_collection 'CrysAlisPro system (CCD 44.128a 64-bit (release 04-11-2025))'
_computing_data_reduction 'CrysAlisPro 1.171.44.128a (Rigaku OD, 2025)'
_computing_molecular_graphics 'Olex2 1.5-ac5-023 (Dolomanov et al., 2009)'
_computing_publication_material 'Olex2 1.5-ac5-023 (Dolomanov et al., 2009)'
_computing_structure_refinement 'SHELXL 2019/1 (Sheldrick, 2015)'
_computing_structure_solution 'SHELXT 2018/2 (Sheldrick, 2018)'
_diffrn_ambient_environment N~2~
_diffrn_ambient_temperature 150.0(2)
_diffrn_detector 'Hybrid Pixel Array Detector'
_diffrn_detector_area_resol_mean 10.0000
_diffrn_detector_type 'HyPix-Arc 100'
_diffrn_measured_fraction_theta_full 1.000
_diffrn_measured_fraction_theta_max 0.934
_diffrn_measurement_details
;
List of Runs (angles in degrees, time in seconds):

  # Type    Start    End  Width  t~exp~   \w     \q     \k     \f   Frames
#--------------------------------------------------------------------------
  1  \w     36.00  67.00   0.50    1.24    --  107.67 -61.00-150.00   62
  2  \w     58.00 104.00   0.50    1.24    --   96.57 -77.00 -30.00   92
  3  \w     36.00  64.00   0.50    1.24    --   96.57 -61.00  30.00   56
  4  \w     41.00  71.00   0.50    1.24    --  107.67 -61.00  90.00   60
  5  \w     28.00  61.00   0.50    1.24    --   96.57 -61.00  60.00   66
  6  \w     26.00  51.00   0.50    1.24    --   96.57 -45.00   0.00   50
  7  \w     21.00  46.00   0.50    1.24    --   96.57 -45.00 -30.00   50
  8  \w    -31.00  -6.00   0.50    0.31    --   46.19 -19.00  60.00   50
  9  \w     37.00  69.00   0.50    1.24    --   96.57  18.00 -53.00   64
 10  \w     77.00 103.00   0.50    1.24    --   96.57  18.00 -53.00   52
 11  \w    141.00 167.00   0.50    1.24    --   96.57  18.00 -53.00   52
 12  \w   -108.00 -34.00   0.50    0.31    --  -47.57 -77.00 -90.00  148
 13  \w   -110.00 -56.00   0.50    0.31    --  -47.57-160.00 -96.00  108
 14  \w    -92.00 -17.00   0.50    1.24    --  -91.07 118.00 141.00  150
 15  \w    -26.00  13.00   0.50    0.31    --  -47.57  19.00  60.00   78
 16  \w    -51.00 -15.00   0.50    1.24    --  -91.07  45.00   0.00   72
 17  \w    -50.00 -21.00   0.50    1.24    --  -91.07  45.00 -30.00   58
 18  \w    -48.00 -15.00   0.50    1.24    --  -91.07  45.00 -90.00   66
 19  \w    -51.00 -23.00   0.50    1.24    --  -91.07  45.00-150.00   56
 20  \w    -50.00 -15.00   0.50    1.24    --  -91.07  45.00 -60.00   70
 21  \w     53.00 100.00   0.50    1.24    --  107.67-111.00 -39.00   94
;
_diffrn_measurement_device 'four-circle diffractometer'
_diffrn_measurement_device_type 'XtaLAB Synergy, Single source at home/near, HyPix-Arc 100'
_diffrn_measurement_method '\w scans'
_diffrn_orient_matrix_type 'CrysAlisPro convention (1999,Acta A55,543-557)'
_diffrn_orient_matrix_UB_11 0.1251048000
_diffrn_orient_matrix_UB_12 0.0361810000
_diffrn_orient_matrix_UB_13 0.0094215000
_diffrn_orient_matrix_UB_21 0.0164289000
_diffrn_orient_matrix_UB_22 0.0334795000
_diffrn_orient_matrix_UB_23 -0.0589457000
_diffrn_orient_matrix_UB_31 -0.0254714000
_diffrn_orient_matrix_UB_32 0.1994085000
_diffrn_orient_matrix_UB_33 0.0082091000
_diffrn_radiation_monochromator mirror
_diffrn_radiation_probe x-ray
_diffrn_radiation_type CuK\a
_diffrn_radiation_wavelength 1.54184
_diffrn_reflns_av_R_equivalents 0.0226
_diffrn_reflns_av_unetI/netI 0.0182
_diffrn_reflns_Laue_measured_fraction_full 1.000
_diffrn_reflns_Laue_measured_fraction_max 0.934
_diffrn_reflns_limit_h_max 14
_diffrn_reflns_limit_h_min -14
_diffrn_reflns_limit_k_max 9
_diffrn_reflns_limit_k_min -6
_diffrn_reflns_limit_l_max 30
_diffrn_reflns_limit_l_min -29
_diffrn_reflns_number 11496
_diffrn_reflns_point_group_measured_fraction_full 1.000
_diffrn_reflns_point_group_measured_fraction_max 0.934
_diffrn_reflns_theta_full 67.684
_diffrn_reflns_theta_max 76.887
_diffrn_reflns_theta_min 3.458
_diffrn_source 'micro-focus sealed X-ray tube'
_diffrn_source_type 'PhotonJet (Cu) X-ray Source'
_exptl_absorpt_coefficient_mu 0.803
_exptl_absorpt_correction_T_max 1.000
_exptl_absorpt_correction_T_min 0.865
_exptl_absorpt_correction_type gaussian
_exptl_absorpt_process_details
;
CrysAlisPro 1.171.44.128a (Rigaku Oxford Diffraction, 2025)
Numerical absorption correction based on gaussian integration over
a multifaceted crystal model
Empirical absorption correction using spherical harmonics,
implemented in SCALE3 ABSPACK scaling algorithm.
;
_exptl_crystal_colour colourless
_exptl_crystal_colour_primary colourless
_exptl_crystal_density_diffrn 1.397
_exptl_crystal_description block
_exptl_crystal_F_000 1008
_exptl_crystal_size_max 0.18
_exptl_crystal_size_mid 0.06
_exptl_crystal_size_min 0.05
_refine_diff_density_max 0.156
_refine_diff_density_min -0.207
_refine_diff_density_rms 0.042
_refine_ls_extinction_method none
_refine_ls_goodness_of_fit_ref 1.060
_refine_ls_hydrogen_treatment mixed
_refine_ls_matrix_type full
_refine_ls_number_parameters 169
_refine_ls_number_reflns 2268
_refine_ls_number_restraints 0
_refine_ls_restrained_S_all 1.060
_refine_ls_R_factor_all 0.0344
_refine_ls_R_factor_gt 0.0313
_refine_ls_shift/su_max 0.001
_refine_ls_shift/su_mean 0.000
_refine_ls_structure_factor_coef Fsqd
_refine_ls_weighting_details 'w=1/[\s^2^(Fo^2^)+(0.0447P)^2^+0.6138P] where P=(Fo^2^+2Fc^2^)/3'
_refine_ls_weighting_scheme calc
_refine_ls_wR_factor_gt 0.0832
_refine_ls_wR_factor_ref 0.0858
_reflns_Friedel_coverage 0.000
_reflns_number_gt 2036
_reflns_number_total 2268
_reflns_threshold_expression 'I > 2\s(I)'
_cod_data_source_file d5ra06131h2.cif
_cod_data_source_block pgw250010_fa
_cod_database_code 7251732
_chemical_oxdiff_formula 'C13 H11 N3 O2'
_shelx_space_group_comment
;
The symmetry employed for this shelxl refinement is uniquely defined
by the following loop, which should always be used as a source of
symmetry information in preference to the above space-group names.
They are only intended as comments.
;
_shelx_estimated_absorpt_t_max 0.961
_shelx_estimated_absorpt_t_min 0.869
_diffrn_oxdiff_digest_frames
;
01ace5d79c7ba07bf20b83c4269429c6d00155429a5
;
_diffrn_oxdiff_digest_od_ed
;

;
_diffrn_oxdiff_measurement_exp_name pgw250010.par
_olex2_refinement_description
;
1. Fixed Uiso
 At 1.2 times of:
  All C(H) groups, All N(H) groups, All O(H) groups
2.a Aromatic/amide H refined with riding coordinates:
 C3(H3), C4(H4), C5(H5), C6(H6), C7(H7), C9(H9), C10(H10), C12(H12), C13(H13)
;
_shelx_shelxl_version_number 2019/1
_olex2_submission_special_instructions 'No special instructions were received'
_oxdiff_exptl_absorpt_empirical_details
;
Empirical correction (ABSPACK) includes:
- Absorption correction using spherical harmonics
- Frame scaling
;
_oxdiff_exptl_absorpt_empirical_full_max 1.173
_oxdiff_exptl_absorpt_empirical_full_min 0.806

loop_
_space_group_symop_operation_xyz
'x, y, z'
'-x+1/2, -y, z+1/2'
'-x, y+1/2, -z+1/2'
'x+1/2, -y+1/2, -z'
'-x, -y, -z'
'x-1/2, y, -z-1/2'
'x, -y-1/2, z-1/2'
'-x-1/2, y-1/2, z'

loop_
_atom_site_label
_atom_site_type_symbol
_atom_site_fract_x
_atom_site_fract_y
_atom_site_fract_z
_atom_site_U_iso_or_equiv
_atom_site_adp_type
_atom_site_occupancy
_atom_site_site_symmetry_order
_atom_site_calc_flag
_atom_site_refinement_flags_posn
_atom_site_refinement_flags_adp
_atom_site_refinement_flags_occupancy
_atom_site_disorder_assembly
_atom_site_disorder_group
O1 O 0.09891(6) 0.10650(10) 0.57957(3) 0.02306(18) Uani 1 1 d . . . . .
O2 O 0.39877(7) 0.05078(11) 0.87713(3) 0.0294(2) Uani 1 1 d . . . . .
H2 H 0.4644(13) 0.0848(19) 0.8899(6) 0.035 Uiso 1 1 d . U . . .
N1 N 0.23843(8) 0.30403(12) 0.59533(3) 0.0207(2) Uani 1 1 d . . . . .
H1 H 0.2781(11) 0.3913(18) 0.5847(5) 0.025 Uiso 1 1 d . U . . .
N2 N 0.25489(8) 0.23059(12) 0.64451(3) 0.0217(2) Uani 1 1 d . . . . .
N3 N 0.20602(7) 0.45711(12) 0.50051(3) 0.0225(2) Uani 1 1 d . . . . .
C1 C 0.15628(8) 0.23615(13) 0.56570(4) 0.0195(2) Uani 1 1 d . . . . .
C2 C 0.13615(8) 0.32515(13) 0.51422(4) 0.0193(2) Uani 1 1 d . . . . .
C3 C 0.04803(9) 0.26667(14) 0.48348(4) 0.0237(2) Uani 1 1 d . . . . .
H3 H 0.000710 0.172649 0.494844 0.028 Uiso 1 1 calc R U . . .
C4 C 0.03102(9) 0.34947(15) 0.43564(4) 0.0266(2) Uani 1 1 d . . . . .
H4 H -0.028975 0.314054 0.413634 0.032 Uiso 1 1 calc R U . . .
C5 C 0.10259(9) 0.48409(15) 0.42052(4) 0.0255(2) Uani 1 1 d . . . . .
H5 H 0.093088 0.542196 0.387803 0.031 Uiso 1 1 calc R U . . .
C6 C 0.18888(9) 0.53333(15) 0.45395(4) 0.0250(2) Uani 1 1 d . . . . .
H6 H 0.238075 0.625685 0.443168 0.030 Uiso 1 1 calc R U . . .
C7 C 0.33677(9) 0.29270(13) 0.67112(4) 0.0210(2) Uani 1 1 d . . . . .
H7 H 0.384811 0.380072 0.656355 0.025 Uiso 1 1 calc R U . . .
C8 C 0.35590(9) 0.22820(13) 0.72443(4) 0.0198(2) Uani 1 1 d . . . . .
C9 C 0.45293(9) 0.27335(13) 0.75171(4) 0.0217(2) Uani 1 1 d . . . . .
H9 H 0.508331 0.344108 0.735051 0.026 Uiso 1 1 calc R U . . .
C10 C 0.46976(8) 0.21642(14) 0.80285(4) 0.0214(2) Uani 1 1 d . . . . .
H10 H 0.536128 0.248270 0.820979 0.026 Uiso 1 1 calc R U . . .
C11 C 0.38880(9) 0.11242(14) 0.82737(4) 0.0209(2) Uani 1 1 d . . . . .
C12 C 0.29136(9) 0.06633(14) 0.80041(4) 0.0235(2) Uani 1 1 d . . . . .
H12 H 0.236300 -0.005415 0.816946 0.028 Uiso 1 1 calc R U . . .
C13 C 0.27507(9) 0.12465(14) 0.74999(4) 0.0223(2) Uani 1 1 d . . . . .
H13 H 0.208018 0.094311 0.732204 0.027 Uiso 1 1 calc R U . . .

loop_
_atom_site_aniso_label
_atom_site_aniso_U_11
_atom_site_aniso_U_22
_atom_site_aniso_U_33
_atom_site_aniso_U_23
_atom_site_aniso_U_13
_atom_site_aniso_U_12
O1 0.0232(4) 0.0224(4) 0.0236(4) 0.0025(3) 0.0027(3) -0.0014(3)
O2 0.0279(4) 0.0399(5) 0.0205(4) 0.0094(3) -0.0046(3) -0.0069(3)
N1 0.0247(5) 0.0206(4) 0.0169(4) 0.0032(3) -0.0002(3) -0.0019(3)
N2 0.0267(5) 0.0217(4) 0.0167(4) 0.0027(3) 0.0001(3) 0.0009(3)
N3 0.0238(4) 0.0242(5) 0.0193(4) 0.0005(3) -0.0001(3) -0.0024(4)
C1 0.0207(5) 0.0193(5) 0.0186(5) -0.0009(4) 0.0036(4) 0.0034(4)
C2 0.0205(5) 0.0190(5) 0.0185(5) -0.0022(4) 0.0022(4) 0.0033(4)
C3 0.0249(5) 0.0215(5) 0.0248(5) -0.0020(4) -0.0007(4) -0.0007(4)
C4 0.0265(5) 0.0286(6) 0.0248(5) -0.0035(4) -0.0065(4) 0.0016(4)
C5 0.0307(6) 0.0283(6) 0.0174(5) 0.0013(4) -0.0013(4) 0.0042(4)
C6 0.0286(5) 0.0255(5) 0.0209(5) 0.0024(4) 0.0011(4) -0.0026(4)
C7 0.0240(5) 0.0189(5) 0.0201(5) 0.0007(4) 0.0024(4) 0.0000(4)
C8 0.0239(5) 0.0174(5) 0.0181(5) -0.0007(4) 0.0011(4) 0.0012(4)
C9 0.0221(5) 0.0196(5) 0.0234(5) 0.0010(4) 0.0028(4) -0.0018(4)
C10 0.0194(5) 0.0222(5) 0.0225(5) -0.0015(4) -0.0020(4) -0.0003(4)
C11 0.0244(5) 0.0203(5) 0.0180(5) 0.0010(4) -0.0003(4) 0.0022(4)
C12 0.0240(5) 0.0239(5) 0.0226(5) 0.0026(4) 0.0012(4) -0.0050(4)
C13 0.0225(5) 0.0226(5) 0.0219(5) -0.0005(4) -0.0027(4) -0.0028(4)

loop_
_atom_type_symbol
_atom_type_description
_atom_type_scat_dispersion_real
_atom_type_scat_dispersion_imag
_atom_type_scat_source
C C 0.0181 0.0091 'International Tables Vol C Tables 4.2.6.8 and 6.1.1.4'
H H 0.0000 0.0000 'International Tables Vol C Tables 4.2.6.8 and 6.1.1.4'
N N 0.0311 0.0180 'International Tables Vol C Tables 4.2.6.8 and 6.1.1.4'
O O 0.0492 0.0322 'International Tables Vol C Tables 4.2.6.8 and 6.1.1.4'

loop_
_exptl_crystal_face_index_h
_exptl_crystal_face_index_k
_exptl_crystal_face_index_l
_exptl_crystal_face_perp_dist
0 0 -1 0.0055
0 0 1 0.0475
0 1 0 0.0920
0 -1 0 0.0920
-1 1 1 0.0783
1 -1 -1 0.0783
1 0 0 0.0257
-1 0 0 0.0307
0 -1 2 0.0851
-1 0 1 0.0434
1 0 -1 0.0184
-1 0 -1 0.0171
-1 1 0 0.0716
1 0 2 0.0415

loop_
_geom_angle_atom_site_label_1
_geom_angle_atom_site_label_2
_geom_angle_atom_site_label_3
_geom_angle
_geom_angle_site_symmetry_1
_geom_angle_site_symmetry_3
_geom_angle_publ_flag
C11 O2 H2 108.9(9) . . ?
N2 N1 H1 120.9(9) . . ?
C1 N1 H1 121.4(9) . . ?
C1 N1 N2 117.73(9) . . ?
C7 N2 N1 116.47(9) . . ?
C6 N3 C2 116.90(9) . . ?
O1 C1 N1 122.77(9) . . ?
O1 C1 C2 120.77(9) . . ?
N1 C1 C2 116.46(9) . . ?
N3 C2 C1 117.30(9) . . ?
N3 C2 C3 124.00(9) . . ?
C3 C2 C1 118.70(9) . . ?
C2 C3 H3 121.0 . . ?
C2 C3 C4 118.03(10) . . ?
C4 C3 H3 121.0 . . ?
C3 C4 H4 120.5 . . ?
C5 C4 C3 118.94(10) . . ?
C5 C4 H4 120.5 . . ?
C4 C5 H5 120.5 . . ?
C4 C5 C6 118.90(10) . . ?
C6 C5 H5 120.5 . . ?
N3 C6 C5 123.22(10) . . ?
N3 C6 H6 118.4 . . ?
C5 C6 H6 118.4 . . ?
N2 C7 H7 120.2 . . ?
N2 C7 C8 119.59(9) . . ?
C8 C7 H7 120.2 . . ?
C9 C8 C7 120.98(9) . . ?
C9 C8 C13 118.38(9) . . ?
C13 C8 C7 120.60(9) . . ?
C8 C9 H9 119.5 . . ?
C10 C9 C8 121.05(9) . . ?
C10 C9 H9 119.5 . . ?
C9 C10 H10 120.2 . . ?
C9 C10 C11 119.64(9) . . ?
C11 C10 H10 120.2 . . ?
O2 C11 C10 123.43(9) . . ?
O2 C11 C12 116.79(9) . . ?
C10 C11 C12 119.78(9) . . ?
C11 C12 H12 119.9 . . ?
C13 C12 C11 120.12(10) . . ?
C13 C12 H12 119.9 . . ?
C8 C13 H13 119.5 . . ?
C12 C13 C8 121.03(10) . . ?
C12 C13 H13 119.5 . . ?

loop_
_geom_bond_atom_site_label_1
_geom_bond_atom_site_label_2
_geom_bond_distance
_geom_bond_site_symmetry_2
_geom_bond_publ_flag
O1 C1 1.2421(13) . ?
O2 H2 0.888(16) . ?
O2 C11 1.3587(12) . ?
N1 H1 0.853(14) . ?
N1 N2 1.3868(11) . ?
N1 C1 1.3413(14) . ?
N2 C7 1.2805(14) . ?
N3 C2 1.3423(14) . ?
N3 C6 1.3363(14) . ?
C1 C2 1.4954(13) . ?
C2 C3 1.3864(15) . ?
C3 H3 0.9500 . ?
C3 C4 1.3867(15) . ?
C4 H4 0.9500 . ?
C4 C5 1.3794(16) . ?
C5 H5 0.9500 . ?
C5 C6 1.3904(15) . ?
C6 H6 0.9500 . ?
C7 H7 0.9500 . ?
C7 C8 1.4643(13) . ?
C8 C9 1.3961(15) . ?
C8 C13 1.4021(14) . ?
C9 H9 0.9500 . ?
C9 C10 1.3902(14) . ?
C10 H10 0.9500 . ?
C10 C11 1.3929(15) . ?
C11 C12 1.3980(15) . ?
C12 H12 0.9500 . ?
C12 C13 1.3750(15) . ?
C13 H13 0.9500 . ?

loop_
_geom_hbond_atom_site_label_D
_geom_hbond_atom_site_label_H
_geom_hbond_atom_site_label_A
_geom_hbond_distance_DH
_geom_hbond_distance_HA
_geom_hbond_distance_DA
_geom_hbond_angle_DHA
_geom_hbond_site_symmetry_A
_geom_hbond_publ_flag
O2 H2 O1 0.888(16) 1.796(16) 2.6713(11) 168.1(14) 6_657 yes
N1 H1 O1 0.853(14) 2.188(14) 3.0166(12) 163.7(12) 8_665 yes

loop_
_geom_torsion_atom_site_label_1
_geom_torsion_atom_site_label_2
_geom_torsion_atom_site_label_3
_geom_torsion_atom_site_label_4
_geom_torsion
_geom_torsion_site_symmetry_1
_geom_torsion_site_symmetry_2
_geom_torsion_site_symmetry_3
_geom_torsion_site_symmetry_4
_geom_torsion_publ_flag
O1 C1 C2 N3 -175.90(9) . . . . ?
O1 C1 C2 C3 3.60(14) . . . . ?
O2 C11 C12 C13 179.64(9) . . . . ?
N1 N2 C7 C8 176.90(8) . . . . ?
N1 C1 C2 N3 4.18(13) . . . . ?
N1 C1 C2 C3 -176.32(9) . . . . ?
N2 N1 C1 O1 -3.45(14) . . . . ?
N2 N1 C1 C2 176.47(8) . . . . ?
N2 C7 C8 C9 170.72(9) . . . . ?
N2 C7 C8 C13 -11.59(15) . . . . ?
N3 C2 C3 C4 0.01(16) . . . . ?
C1 N1 N2 C7 177.16(9) . . . . ?
C1 C2 C3 C4 -179.45(9) . . . . ?
C2 N3 C6 C5 1.03(16) . . . . ?
C2 C3 C4 C5 0.70(15) . . . . ?
C3 C4 C5 C6 -0.54(16) . . . . ?
C4 C5 C6 N3 -0.35(17) . . . . ?
C6 N3 C2 C1 178.60(9) . . . . ?
C6 N3 C2 C3 -0.86(15) . . . . ?
C7 C8 C9 C10 178.15(9) . . . . ?
C7 C8 C13 C12 -178.75(9) . . . . ?
C8 C9 C10 C11 0.10(16) . . . . ?
C9 C8 C13 C12 -1.00(15) . . . . ?
C9 C10 C11 O2 179.77(9) . . . . ?
C9 C10 C11 C12 -0.05(16) . . . . ?
C10 C11 C12 C13 -0.52(16) . . . . ?
C11 C12 C13 C8 1.06(16) . . . . ?
C13 C8 C9 C10 0.42(15) . . . . ?

loop_
_exptl_oxdiff_crystal_face_indexfrac_h
_exptl_oxdiff_crystal_face_indexfrac_k
_exptl_oxdiff_crystal_face_indexfrac_l
_exptl_oxdiff_crystal_face_x
_exptl_oxdiff_crystal_face_y
_exptl_oxdiff_crystal_face_z
-0.0010 0.0003 -0.9999 -0.0095 0.0589 -0.0081
0.0010 -0.0003 0.9999 0.0095 -0.0589 0.0081
-0.0022 0.9971 -0.0021 0.0358 0.0335 0.1989
0.0022 -0.9971 0.0021 -0.0358 -0.0335 -0.1989
-1.0015 0.9960 0.9930 -0.0799 -0.0416 0.2323
1.0015 -0.9960 -0.9930 0.0799 0.0416 -0.2323
1.0003 0.0007 0.0048 0.1252 0.0162 -0.0253
-1.0003 -0.0007 -0.0048 -0.1252 -0.0162 0.0253
0.0042 -0.9977 2.0019 -0.0167 -0.1513 -0.1826
-0.9993 -0.0010 0.9951 -0.1157 -0.0751 0.0334
0.9993 0.0010 -0.9951 0.1157 0.0751 -0.0334
-1.0013 -0.0004 -1.0047 -0.1347 0.0428 0.0172
-1.0025 0.9963 -0.0069 -0.0894 0.0173 0.2242
1.0023 0.0001 2.0046 0.1443 -0.1017 -0.0091
